data_2219737
loop_
_publ_author_name
'Xu, Chen'
'Si, Wan-Ling'
'Wang, Zhi-Qiang'
'Ma, Hong-Ji'
'Ji, Bao-Ming'

_publ_section_title 1,3,5-Tris{[3-(1<i>H</i>-benzotriazol-1-ylmethyl)phenoxy]methyl}-2,4,6-trimethylbenzene
_journal_coeditor_code XU2438
_journal_issue 10
_journal_name_full 'Acta Crystallographica Section E'
_journal_page_first o1936
_journal_page_last o1937
_journal_paper_doi 10.1107/S1600536808028845
_journal_volume 64
_journal_year 2008
_chemical_formula_iupac 'C51 H45 N9 O3'
_chemical_formula_moiety 'C51 H45 N9 O3'
_chemical_formula_sum 'C51 H45 N9 O3'
_chemical_formula_weight 831.96
_chemical_name_systematic
;
1,3,5-Tris{[3-(1H-benzotriazol-1-ylmethyl)phenoxy]methyl}-
2,4,6-trimethylbenzene
;
_space_group_IT_number 2
_symmetry_cell_setting triclinic
_symmetry_space_group_name_Hall '-P 1'
_symmetry_space_group_name_H-M 'P -1'
_atom_sites_solution_hydrogens geom
_atom_sites_solution_primary direct
_atom_sites_solution_secondary difmap
_audit_creation_method SHELXL-97
_cell_angle_alpha 83.913(4)
_cell_angle_beta 80.629(4)
_cell_angle_gamma 84.766(4)
_cell_formula_units_Z 2
_cell_length_a 11.945(3)
_cell_length_b 13.524(3)
_cell_length_c 13.550(3)
_cell_measurement_reflns_used 1969
_cell_measurement_temperature 295(2)
_cell_measurement_theta_max 20.41
_cell_measurement_theta_min 2.45
_cell_volume 2141.4(9)
_computing_cell_refinement 'SAINT (Bruker, 2004)'
_computing_data_collection 'APEX2 (Bruker, 2004)'
_computing_data_reduction 'SAINT (Bruker, 2004)'
_computing_molecular_graphics 'Ortep-3 for Windows (Farrugia, 1997)'
_computing_publication_material 'WinGX (Farrugia, 1999)'
_computing_structure_refinement 'SHELXL97 (Sheldrick, 2008)'
_computing_structure_solution 'SHELXS97 (Sheldrick, 2008)'
_diffrn_ambient_temperature 295(2)
_diffrn_measured_fraction_theta_full 0.994
_diffrn_measured_fraction_theta_max 0.994
_diffrn_measurement_device_type 'Bruker SMART CCD area-detector'
_diffrn_measurement_method '\f and \w scans'
_diffrn_radiation_monochromator graphite
_diffrn_radiation_source 'fine-focus sealed tube'
_diffrn_radiation_type MoK\a
_diffrn_radiation_wavelength 0.71073
_diffrn_reflns_av_R_equivalents 0.0351
_diffrn_reflns_av_sigmaI/netI 0.0598
_diffrn_reflns_limit_h_max 14
_diffrn_reflns_limit_h_min -14
_diffrn_reflns_limit_k_max 16
_diffrn_reflns_limit_k_min -16
_diffrn_reflns_limit_l_max 16
_diffrn_reflns_limit_l_min -16
_diffrn_reflns_number 16527
_diffrn_reflns_theta_full 25.50
_diffrn_reflns_theta_max 25.50
_diffrn_reflns_theta_min 2.45
_diffrn_standards_number 0
_exptl_absorpt_coefficient_mu 0.083
_exptl_absorpt_correction_type none
_exptl_crystal_colour colourless
_exptl_crystal_density_diffrn 1.290
_exptl_crystal_density_method 'not measured'
_exptl_crystal_description block
_exptl_crystal_F_000 876
_exptl_crystal_size_max 0.23
_exptl_crystal_size_mid 0.19
_exptl_crystal_size_min 0.18
_refine_diff_density_max 0.148
_refine_diff_density_min -0.284
_refine_ls_extinction_method none
_refine_ls_goodness_of_fit_ref 1.009
_refine_ls_hydrogen_treatment constr
_refine_ls_matrix_type full
_refine_ls_number_parameters 552
_refine_ls_number_reflns 7926
_refine_ls_number_restraints 60
_refine_ls_restrained_S_all 1.017
_refine_ls_R_factor_all 0.1414
_refine_ls_R_factor_gt 0.0574
_refine_ls_shift/su_max 0.000
_refine_ls_shift/su_mean 0.000
_refine_ls_structure_factor_coef Fsqd
_refine_ls_weighting_details 'calc w=1/[\s^2^(Fo^2^)+(0.0806P)^2^+0.0204P] where P=(Fo^2^+2Fc^2^)/3'
_refine_ls_weighting_scheme calc
_refine_ls_wR_factor_gt 0.1413
_refine_ls_wR_factor_ref 0.1862
_reflns_number_gt 3519
_reflns_number_total 7926
_reflns_threshold_expression I>2\s(I)
_cod_data_source_file xu2438.cif
_cod_data_source_block I
_cod_depositor_comments
;
The following automatic conversions were performed:
'_symmetry_cell_setting' value 'Triclinic' changed to 'triclinic'
according to '/home/saulius/struct/CIF-dictionaries/cif_core.dic'
dictionary named 'cif_core.dic' version 2.4.1 from 2010-06-29.

Automatic conversion script
Id: cif_fix_enum 1527 2010-12-29 10:47:43Z saulius 

The following automatic conversions were performed:

'_symmetry_cell_setting' value 'Triclinic' changed to 'triclinic'
according to /home/saulius/struct/CIF-dictionaries/cif_core.dic
dictionary named 'cif_core.dic' version 2.4.1 from 2010-06-29.

Automatic conversion script
Id: cif_fix_values 1715 2011-07-08 13:25:40Z adriana 
;
_cod_database_code 2219737
_cod_database_fobs_code 2219737

loop_
_symmetry_equiv_pos_as_xyz
'x, y, z'
'-x, -y, -z'

loop_
_atom_site_type_symbol
_atom_site_label
_atom_site_fract_x
_atom_site_fract_y
_atom_site_fract_z
_atom_site_U_iso_or_equiv
_atom_site_adp_type
_atom_site_calc_flag
_atom_site_refinement_flags
_atom_site_occupancy
_atom_site_disorder_assembly
_atom_site_disorder_group
N N6 0.8300(6) 1.4682(5) 0.5035(4) 0.0889(13) Uani d PGU 0.611(5) A 1
N N4 0.9689(5) 1.3866(4) 0.5597(4) 0.125(2) Uani d PGU 0.611(5) A 1
N N5 0.8893(7) 1.4545(5) 0.5804(4) 0.121(2) Uani d PGU 0.611(5) A 1
C C24 0.9686(4) 1.3515(3) 0.4672(3) 0.0935(17) Uani d PGU 0.611(5) A 1
C C25 1.0378(4) 1.2814(4) 0.4112(4) 0.114(2) Uani d PGU 0.611(5) A 1
H H25 1.1005 1.2456 0.4338 0.137 Uiso calc PR 0.611(5) A 1
C C26 1.0059(5) 1.2696(4) 0.3202(4) 0.125(2) Uani d PGU 0.611(5) A 1
H H26 1.0463 1.2209 0.2823 0.150 Uiso calc PR 0.611(5) A 1
C C27 0.9172(5) 1.3259(5) 0.2818(4) 0.112(2) Uani d PGU 0.611(5) A 1
H H27 0.9030 1.3169 0.2180 0.134 Uiso calc PR 0.611(5) A 1
C C28 0.8493(5) 1.3958(5) 0.3379(4) 0.0961(15) Uani d PGU 0.611(5) A 1
H H28 0.7888 1.4332 0.3133 0.115 Uiso calc PR 0.611(5) A 1
C C29 0.8757(4) 1.4072(4) 0.4326(3) 0.0780(10) Uani d PGU 0.611(5) A 1
C C30 0.7351(8) 1.5351(7) 0.5177(6) 0.1372(18) Uani d PG 0.611(5) A 1
H H30A 0.7104 1.5556 0.4534 0.165 Uiso calc PR 0.611(5) A 1
H H30B 0.7558 1.5940 0.5436 0.165 Uiso calc PR 0.611(5) A 1
C C1 0.8340(3) 0.2950(3) 0.9635(4) 0.0977(12) Uani d . 1 . .
N N6' 0.8453(10) 1.4436(8) 0.5142(7) 0.0889(13) Uani d PG 0.389(5) A 2
N N4' 0.9868(9) 1.3395(7) 0.5248(6) 0.125(2) Uani d PG 0.389(5) A 2
N N5' 0.9219(11) 1.4049(8) 0.5727(6) 0.121(2) Uani d PG 0.389(5) A 2
C C24' 0.9586(6) 1.3312(5) 0.4307(6) 0.0935(17) Uani d PG 0.389(5) A 2
C C25' 1.0041(7) 1.2740(6) 0.3510(6) 0.114(2) Uani d PG 0.389(5) A 2
H H25' 1.0673 1.2288 0.3533 0.137 Uiso calc PR 0.389(5) A 2
C C26' 0.9478(8) 1.2901(6) 0.2689(6) 0.125(2) Uani d PG 0.389(5) A 2
H H26' 0.9718 1.2510 0.2159 0.150 Uiso calc PR 0.389(5) A 2
C C27' 0.8575(9) 1.3611(7) 0.2605(6) 0.112(2) Uani d PG 0.389(5) A 2
H H27' 0.8262 1.3709 0.2014 0.134 Uiso calc PR 0.389(5) A 2
C C28' 0.8132(8) 1.4179(7) 0.3401(7) 0.0961(15) Uani d PG 0.389(5) A 2
H H28' 0.7520 1.4649 0.3357 0.115 Uiso calc PR 0.389(5) A 2
C C29' 0.8647(7) 1.4011(6) 0.4266(6) 0.0780(10) Uani d PG 0.389(5) A 2
C C30' 0.7393(14) 1.5328(12) 0.5253(10) 0.1372(18) Uani d PG 0.389(5) A 2
H H30C 0.7623 1.5882 0.5553 0.165 Uiso calc PR 0.389(5) A 2
H H30D 0.7209 1.5571 0.4594 0.165 Uiso calc PR 0.389(5) A 2
O O1 0.52998(17) 0.80350(16) 0.79301(16) 0.0819(7) Uani d . 1 . .
O O2 0.50213(17) 1.26023(15) 0.64934(17) 0.0810(6) Uani d . 1 A .
O O3 0.22369(16) 0.99186(17) 0.46236(15) 0.0804(7) Uani d . 1 . .
N N1 0.8768(4) 0.3362(4) 1.0342(3) 0.1399(15) Uani d . 1 . .
N N2 0.8791(3) 0.4321(4) 1.0098(3) 0.1267(13) Uani d . 1 . .
N N3 0.8385(2) 0.4531(2) 0.9210(3) 0.0888(9) Uani d . 1 . .
N N7 -0.1788(3) 0.9250(3) 0.0660(2) 0.0910(9) Uani d . 1 . .
N N8 -0.1573(2) 0.9894(2) 0.1239(2) 0.0851(8) Uani d . 1 . .
N N9 -0.1164(2) 0.9398(2) 0.20454(19) 0.0675(7) Uani d . 1 . .
C C2 0.8185(5) 0.1936(4) 0.9601(5) 0.140(2) Uani d . 1 . .
H H2 0.8392 0.1431 1.0073 0.168 Uiso calc R 1 . .
C C3 0.7706(5) 0.1785(5) 0.8811(7) 0.172(4) Uani d . 1 . .
H H3 0.7557 0.1133 0.8751 0.207 Uiso calc R 1 . .
C C4 0.7413(4) 0.2490(5) 0.8086(5) 0.145(2) Uani d . 1 . .
H H4 0.7080 0.2303 0.7566 0.174 Uiso calc R 1 . .
C C5 0.7601(3) 0.3466(3) 0.8110(3) 0.1000(12) Uani d . 1 . .
H H5 0.7419 0.3956 0.7614 0.120 Uiso calc R 1 . .
C C6 0.8075(3) 0.3680(3) 0.8913(3) 0.0755(9) Uani d . 1 . .
C C7 0.8255(3) 0.5545(2) 0.8760(3) 0.1036(13) Uani d . 1 . .
H H7A 0.8435 0.5545 0.8035 0.124 Uiso calc R 1 . .
H H7B 0.8799 0.5934 0.8976 0.124 Uiso calc R 1 . .
C C8 0.7072(3) 0.6044(2) 0.9025(3) 0.0732(9) Uani d . 1 . .
C C9 0.6679(3) 0.6814(2) 0.8388(2) 0.0693(8) Uani d . 1 . .
H H9 0.7135 0.7014 0.7789 0.083 Uiso calc R 1 . .
C C10 0.5610(3) 0.7291(2) 0.8634(2) 0.0659(8) Uani d . 1 . .
C C11 0.4925(3) 0.7001(2) 0.9517(2) 0.0761(9) Uani d . 1 . .
H H11 0.4200 0.7313 0.9677 0.091 Uiso calc R 1 . .
C C12 0.5323(3) 0.6247(3) 1.0157(3) 0.0876(11) Uani d . 1 . .
H H12 0.4870 0.6057 1.0761 0.105 Uiso calc R 1 . .
C C13 0.6384(3) 0.5767(3) 0.9918(3) 0.0880(11) Uani d . 1 . .
H H13 0.6640 0.5254 1.0359 0.106 Uiso calc R 1 . .
C C14 0.4173(3) 0.8535(2) 0.8129(2) 0.0791(10) Uani d . 1 . .
H H14A 0.4053 0.8782 0.8787 0.095 Uiso calc R 1 . .
H H14B 0.3602 0.8072 0.8117 0.095 Uiso calc R 1 . .
C C15 0.4073(2) 0.9381(2) 0.7340(2) 0.0626(8) Uani d . 1 . .
C C16 0.3786(2) 0.9206(2) 0.6416(3) 0.0638(8) Uani d . 1 . .
C C17 0.3626(2) 1.0009(2) 0.5703(2) 0.0610(8) Uani d . 1 . .
C C18 0.3663(2) 1.0990(2) 0.5952(2) 0.0627(8) Uani d . 1 . .
C C19 0.3975(2) 1.1159(2) 0.6862(2) 0.0602(8) Uani d . 1 A .
C C20 0.4227(2) 1.0347(2) 0.7532(2) 0.0618(8) Uani d . 1 . .
C C21 0.4674(3) 1.0522(3) 0.8487(3) 0.0912(11) Uani d . 1 . .
H H21A 0.4045 1.0677 0.8999 0.137 Uiso calc R 1 . .
H H21B 0.5154 1.1067 0.8349 0.137 Uiso calc R 1 . .
H H21C 0.5103 0.9930 0.8714 0.137 Uiso calc R 1 . .
C C22 0.3609(3) 0.8167(2) 0.6193(3) 0.0963(11) Uani d . 1 . .
H H22A 0.3750 0.7702 0.6753 0.145 Uiso calc PR 0.50 . .
H H22B 0.4125 0.7998 0.5604 0.145 Uiso calc PR 0.50 . .
H H22C 0.2840 0.8141 0.6079 0.145 Uiso calc PR 0.50 . .
H H22D 0.3394 0.8192 0.5538 0.145 Uiso calc PR 0.50 . .
H H22E 0.3019 0.7896 0.6687 0.145 Uiso calc PR 0.50 . .
H H22F 0.4303 0.7752 0.6211 0.145 Uiso calc PR 0.50 . .
C C23 0.3347(3) 1.1869(3) 0.5227(3) 0.0932(11) Uani d . 1 . .
H H23A 0.3152 1.1628 0.4640 0.140 Uiso calc PR 0.50 . .
H H23B 0.3981 1.2274 0.5035 0.140 Uiso calc PR 0.50 . .
H H23C 0.2706 1.2262 0.5548 0.140 Uiso calc PR 0.50 . .
H H23D 0.3407 1.2481 0.5509 0.140 Uiso calc PR 0.50 . .
H H23E 0.2579 1.1835 0.5113 0.140 Uiso calc PR 0.50 . .
H H23F 0.3853 1.1847 0.4601 0.140 Uiso calc PR 0.50 . .
C C31 0.6374(3) 1.4917(3) 0.5896(3) 0.0865(10) Uani d . 1 . .
C C32 0.5693(4) 1.5536(3) 0.6508(3) 0.0880(11) Uani d . 1 A .
H H32 0.5862 1.6194 0.6505 0.106 Uiso calc R 1 . .
C C33 0.4763(3) 1.5194(3) 0.7124(3) 0.0913(11) Uani d . 1 . .
H H33 0.4304 1.5621 0.7541 0.110 Uiso calc R 1 A .
C C34 0.4491(3) 1.4217(3) 0.7139(3) 0.0795(9) Uani d . 1 A .
H H34 0.3852 1.3991 0.7560 0.095 Uiso calc R 1 . .
C C35 0.5171(3) 1.3589(2) 0.6528(2) 0.0692(8) Uani d . 1 . .
C C36 0.6102(3) 1.3938(3) 0.5901(3) 0.0850(10) Uani d . 1 A .
H H36 0.6555 1.3516 0.5475 0.102 Uiso calc R 1 . .
C C37 0.4026(3) 1.2207(2) 0.7102(3) 0.0768(9) Uani d . 1 . .
H H37A 0.3347 1.2608 0.6958 0.092 Uiso calc R 1 A .
H H37B 0.4074 1.2217 0.7809 0.092 Uiso calc R 1 . .
C C38 -0.1114(2) 0.8400(3) 0.1982(2) 0.0667(8) Uani d . 1 . .
C C39 -0.0778(3) 0.7585(3) 0.2608(3) 0.0853(10) Uani d . 1 . .
H H39 -0.0506 0.7654 0.3200 0.102 Uiso calc R 1 . .
C C40 -0.0876(3) 0.6666(3) 0.2290(4) 0.1050(13) Uani d . 1 . .
H H40 -0.0656 0.6092 0.2675 0.126 Uiso calc R 1 . .
C C41 -0.1294(4) 0.6577(4) 0.1413(4) 0.1147(15) Uani d . 1 . .
H H41 -0.1352 0.5942 0.1232 0.138 Uiso calc R 1 . .
C C42 -0.1626(4) 0.7386(4) 0.0797(3) 0.1080(13) Uani d . 1 . .
H H42 -0.1908 0.7312 0.0211 0.130 Uiso calc R 1 . .
C C43 -0.1521(3) 0.8316(3) 0.1091(3) 0.0754(9) Uani d . 1 . .
C C44 -0.0932(2) 0.9947(3) 0.2840(2) 0.0778(9) Uani d . 1 . .
H H44A -0.1220 0.9599 0.3482 0.093 Uiso calc R 1 . .
H H44B -0.1345 1.0598 0.2797 0.093 Uiso calc R 1 . .
C C45 0.0306(2) 1.0086(2) 0.2814(2) 0.0619(8) Uani d . 1 . .
C C46 0.0954(3) 1.0492(2) 0.1951(2) 0.0717(9) Uani d . 1 . .
H H46 0.0644 1.0635 0.1361 0.086 Uiso calc R 1 . .
C C47 0.2056(3) 1.0681(2) 0.1973(2) 0.0779(9) Uani d . 1 . .
H H47 0.2492 1.0947 0.1390 0.094 Uiso calc R 1 . .
C C48 0.2531(3) 1.0488(2) 0.2836(2) 0.0716(9) Uani d . 1 . .
H H48 0.3280 1.0626 0.2839 0.086 Uiso calc R 1 . .
C C49 0.1888(2) 1.0089(2) 0.3698(2) 0.0618(8) Uani d . 1 . .
C C50 0.0784(2) 0.9872(2) 0.3678(2) 0.0641(8) Uani d . 1 . .
H H50 0.0360 0.9578 0.4253 0.077 Uiso calc R 1 . .
C C54 0.3440(2) 0.9854(3) 0.4660(2) 0.0791(10) Uani d . 1 . .
H H54A 0.3801 1.0357 0.4181 0.095 Uiso calc R 1 . .
H H54B 0.3779 0.9204 0.4484 0.095 Uiso calc R 1 . .

loop_
_atom_site_aniso_label
_atom_site_aniso_U_11
_atom_site_aniso_U_22
_atom_site_aniso_U_33
_atom_site_aniso_U_12
_atom_site_aniso_U_13
_atom_site_aniso_U_23
N6 0.098(3) 0.083(4) 0.089(3) -0.033(2) -0.024(2) 0.011(2)
N4 0.123(4) 0.130(5) 0.124(5) -0.022(4) -0.034(4) 0.015(4)
N5 0.128(5) 0.137(6) 0.102(3) -0.037(4) -0.031(3) 0.009(3)
C24 0.089(3) 0.086(3) 0.102(4) -0.014(3) -0.011(3) 0.007(3)
C25 0.103(4) 0.089(3) 0.140(6) 0.004(3) 0.002(4) -0.002(4)
C26 0.121(5) 0.087(4) 0.159(6) -0.015(4) 0.003(4) -0.012(4)
C27 0.121(6) 0.100(5) 0.115(4) -0.034(4) -0.003(4) -0.015(3)
C28 0.094(5) 0.086(4) 0.111(3) -0.019(3) -0.018(3) -0.006(3)
C29 0.084(2) 0.070(2) 0.084(2) -0.0271(19) -0.020(2) 0.0054(19)
C30 0.142(4) 0.069(3) 0.184(5) -0.019(3) 0.037(4) -0.024(3)
C1 0.088(3) 0.082(3) 0.111(3) 0.019(2) -0.007(2) 0.011(3)
N6' 0.098(3) 0.083(4) 0.089(3) -0.033(2) -0.024(2) 0.011(2)
N4' 0.123(4) 0.130(5) 0.124(5) -0.022(4) -0.034(4) 0.015(4)
N5' 0.128(5) 0.137(6) 0.102(3) -0.037(4) -0.031(3) 0.009(3)
C24' 0.089(3) 0.086(3) 0.102(4) -0.014(3) -0.011(3) 0.007(3)
C25' 0.103(4) 0.089(3) 0.140(6) 0.004(3) 0.002(4) -0.002(4)
C26' 0.121(5) 0.087(4) 0.159(6) -0.015(4) 0.003(4) -0.012(4)
C27' 0.121(6) 0.100(5) 0.115(4) -0.034(4) -0.003(4) -0.015(3)
C28' 0.094(5) 0.086(4) 0.111(3) -0.019(3) -0.018(3) -0.006(3)
C29' 0.084(2) 0.070(2) 0.084(2) -0.0271(19) -0.020(2) 0.0054(19)
C30' 0.142(4) 0.069(3) 0.184(5) -0.019(3) 0.037(4) -0.024(3)
O1 0.0603(14) 0.0778(15) 0.0961(16) 0.0050(11) 0.0009(12) 0.0168(13)
O2 0.0683(14) 0.0627(15) 0.1113(17) -0.0157(11) 0.0020(13) -0.0201(12)
O3 0.0506(13) 0.1262(19) 0.0672(14) -0.0247(12) -0.0066(11) -0.0100(12)
N1 0.151(4) 0.135(4) 0.128(3) 0.040(3) -0.043(3) 0.005(3)
N2 0.128(3) 0.123(3) 0.140(3) 0.017(3) -0.058(3) -0.030(3)
N3 0.083(2) 0.067(2) 0.116(3) 0.0078(15) -0.0247(19) -0.0026(18)
N7 0.096(2) 0.106(3) 0.075(2) -0.0250(19) -0.0233(17) 0.0031(19)
N8 0.078(2) 0.091(2) 0.087(2) -0.0187(16) -0.0211(17) 0.0105(18)
N9 0.0588(16) 0.079(2) 0.0680(17) -0.0132(13) -0.0170(13) -0.0058(15)
C2 0.091(4) 0.085(4) 0.208(6) 0.023(3) 0.026(4) 0.052(4)
C3 0.087(4) 0.075(4) 0.334(12) 0.017(3) 0.019(5) -0.021(6)
C4 0.096(4) 0.127(5) 0.224(7) -0.001(3) -0.015(4) -0.098(5)
C5 0.083(3) 0.104(3) 0.116(3) 0.000(2) -0.016(2) -0.028(3)
C6 0.066(2) 0.058(2) 0.096(3) 0.0031(17) -0.004(2) 0.002(2)
C7 0.077(3) 0.060(2) 0.166(4) -0.0003(18) -0.009(2) 0.003(2)
C8 0.063(2) 0.0493(19) 0.106(3) -0.0070(16) -0.011(2) -0.0034(18)
C9 0.060(2) 0.0561(19) 0.089(2) -0.0108(16) -0.0023(17) -0.0028(17)
C10 0.061(2) 0.0575(19) 0.077(2) -0.0105(16) -0.0081(18) 0.0016(17)
C11 0.061(2) 0.073(2) 0.086(2) 0.0013(17) 0.0001(19) 0.0042(19)
C12 0.074(2) 0.088(3) 0.091(3) -0.003(2) 0.000(2) 0.018(2)
C13 0.081(3) 0.079(2) 0.099(3) -0.007(2) -0.017(2) 0.018(2)
C14 0.059(2) 0.079(2) 0.089(2) 0.0016(17) 0.0027(17) 0.0127(19)
C15 0.0456(17) 0.065(2) 0.073(2) -0.0032(14) -0.0016(15) 0.0032(17)
C16 0.0449(17) 0.063(2) 0.083(2) -0.0096(14) -0.0028(16) -0.0085(18)
C17 0.0380(16) 0.080(2) 0.066(2) -0.0111(14) -0.0068(14) -0.0110(18)
C18 0.0421(17) 0.068(2) 0.075(2) -0.0090(14) -0.0055(15) 0.0083(17)
C19 0.0480(17) 0.060(2) 0.073(2) -0.0074(14) -0.0072(15) -0.0085(17)
C20 0.0448(17) 0.077(2) 0.063(2) -0.0041(15) -0.0049(14) -0.0082(17)
C21 0.073(2) 0.117(3) 0.088(3) -0.002(2) -0.021(2) -0.019(2)
C22 0.087(3) 0.073(2) 0.131(3) -0.0124(19) -0.011(2) -0.026(2)
C23 0.075(2) 0.093(3) 0.108(3) -0.0092(19) -0.024(2) 0.023(2)
C31 0.102(3) 0.062(2) 0.095(3) -0.021(2) -0.001(2) -0.009(2)
C32 0.106(3) 0.063(2) 0.098(3) -0.006(2) -0.021(2) -0.012(2)
C33 0.101(3) 0.072(3) 0.102(3) 0.003(2) -0.015(2) -0.020(2)
C34 0.079(2) 0.068(2) 0.092(2) -0.0046(19) -0.012(2) -0.0094(19)
C35 0.070(2) 0.058(2) 0.084(2) -0.0053(17) -0.0175(18) -0.0135(18)
C36 0.083(3) 0.074(2) 0.096(3) -0.0157(19) 0.006(2) -0.0192(19)
C37 0.061(2) 0.068(2) 0.099(2) -0.0078(16) -0.0021(18) -0.0105(18)
C38 0.0533(19) 0.073(2) 0.074(2) -0.0151(16) -0.0047(16) -0.0031(18)
C39 0.064(2) 0.098(3) 0.092(3) -0.005(2) -0.0127(19) 0.004(2)
C40 0.081(3) 0.084(3) 0.146(4) -0.002(2) -0.012(3) -0.005(3)
C41 0.096(3) 0.094(4) 0.156(5) -0.021(3) 0.000(3) -0.042(3)
C42 0.105(3) 0.120(4) 0.109(3) -0.030(3) -0.012(3) -0.042(3)
C43 0.071(2) 0.090(3) 0.068(2) -0.0172(19) -0.0101(18) -0.012(2)
C44 0.053(2) 0.101(3) 0.085(2) -0.0101(17) -0.0092(17) -0.032(2)
C45 0.0502(18) 0.069(2) 0.069(2) -0.0087(15) -0.0041(16) -0.0224(16)
C46 0.061(2) 0.085(2) 0.070(2) -0.0075(17) -0.0101(17) -0.0101(17)
C47 0.064(2) 0.100(3) 0.069(2) -0.0247(18) -0.0005(18) -0.0050(18)
C48 0.0545(19) 0.094(2) 0.068(2) -0.0223(17) -0.0070(17) -0.0080(18)
C49 0.0497(18) 0.077(2) 0.060(2) -0.0137(15) -0.0023(15) -0.0155(16)
C50 0.0510(18) 0.078(2) 0.064(2) -0.0156(15) 0.0026(15) -0.0175(16)
C54 0.049(2) 0.114(3) 0.076(2) -0.0111(17) -0.0075(16) -0.0170(19)

loop_
_atom_type_symbol
_atom_type_description
_atom_type_scat_dispersion_real
_atom_type_scat_dispersion_imag
_atom_type_scat_source
C C 0.0033 0.0016 'International Tables Vol C Tables 4.2.6.8 and 6.1.1.4'
H H 0.0000 0.0000 'International Tables Vol C Tables 4.2.6.8 and 6.1.1.4'
N N 0.0061 0.0033 'International Tables Vol C Tables 4.2.6.8 and 6.1.1.4'
O O 0.0106 0.0060 'International Tables Vol C Tables 4.2.6.8 and 6.1.1.4'

loop_
_geom_angle_atom_site_label_1
_geom_angle_atom_site_label_2
_geom_angle_atom_site_label_3
_geom_angle
N5 N6 C29 109.9
N5 N6 C30 114.4
C29 N6 C30 135.5
N5 N4 C24 112.7
N4 N5 N6 107.3
N4 C24 C29 102.9
N4 C24 C25 134.3
C29 C24 C25 122.8
C26 C25 C24 114.8
C26 C25 H25 122.6
C24 C25 H25 122.6
C25 C26 C27 124.1
C25 C26 H26 118.0
C27 C26 H26 118.0
C26 C27 C28 120.5
C26 C27 H27 119.7
C28 C27 H27 119.7
C27 C28 C29 117.3
C27 C28 H28 121.4
C29 C28 H28 121.4
N6 C29 C28 132.4
N6 C29 C24 107.2
C28 C29 C24 120.4
N6 C30 C31 112.7(4)
N6 C30 H30A 109.0
C31 C30 H30A 109.0
N6 C30 H30B 109.0
C31 C30 H30B 109.0
H30A C30 H30B 107.8
N1 C1 C6 109.3(4)
N1 C1 C2 127.4(5)
C6 C1 C2 123.4(5)
N5' N6' C29' 109.9
N5' N6' C30' 134.1
C29' N6' C30' 115.9
N5' N4' C24' 112.7
N4' N5' N6' 107.3
N4' C24' C29' 102.9
N4' C24' C25' 134.3
C29' C24' C25' 122.8
C26' C25' C24' 114.8
C26' C25' H25' 122.6
C24' C25' H25' 122.6
C25' C26' C27' 124.1
C25' C26' H26' 118.0
C27' C26' H26' 118.0
C26' C27' C28' 120.5
C26' C27' H27' 119.7
C28' C27' H27' 119.7
C27' C28' C29' 117.3
C27' C28' H28' 121.3
C29' C28' H28' 121.3
N6' C29' C28' 132.4
N6' C29' C24' 107.2
C28' C29' C24' 120.4
C31 C30' N6' 109.4(7)
C31 C30' H30C 109.8
N6' C30' H30C 109.8
C31 C30' H30D 109.8
N6' C30' H30D 109.8
H30C C30' H30D 108.2
C10 O1 C14 117.7(2)
C35 O2 C37 117.5(2)
C49 O3 C54 118.1(2)
N2 N1 C1 108.9(4)
N1 N2 N3 107.8(4)
C6 N3 N2 109.4(3)
C6 N3 C7 129.3(4)
N2 N3 C7 121.2(4)
N8 N7 C43 108.0(3)
N7 N8 N9 109.0(3)
C38 N9 N8 110.1(3)
C38 N9 C44 130.1(3)
N8 N9 C44 119.7(3)
C3 C2 C1 111.9(6)
C3 C2 H2 124.0
C1 C2 H2 124.0
C2 C3 C4 126.6(7)
C2 C3 H3 116.7
C4 C3 H3 116.7
C3 C4 C5 120.8(6)
C3 C4 H4 119.6
C5 C4 H4 119.6
C4 C5 C6 115.8(5)
C4 C5 H5 122.1
C6 C5 H5 122.1
N3 C6 C1 104.6(4)
N3 C6 C5 134.0(4)
C1 C6 C5 121.4(4)
N3 C7 C8 113.7(3)
N3 C7 H7A 108.8
C8 C7 H7A 108.8
N3 C7 H7B 108.8
C8 C7 H7B 108.8
H7A C7 H7B 107.7
C9 C8 C13 118.8(3)
C9 C8 C7 119.9(3)
C13 C8 C7 121.2(3)
C8 C9 C10 120.4(3)
C8 C9 H9 119.8
C10 C9 H9 119.8
C11 C10 O1 124.3(3)
C11 C10 C9 120.5(3)
O1 C10 C9 115.2(3)
C12 C11 C10 119.1(3)
C12 C11 H11 120.4
C10 C11 H11 120.4
C11 C12 C13 120.9(3)
C11 C12 H12 119.6
C13 C12 H12 119.6
C12 C13 C8 120.3(3)
C12 C13 H13 119.8
C8 C13 H13 119.8
O1 C14 C15 108.5(2)
O1 C14 H14A 110.0
C15 C14 H14A 110.0
O1 C14 H14B 110.0
C15 C14 H14B 110.0
H14A C14 H14B 108.4
C20 C15 C16 120.1(3)
C20 C15 C14 120.2(3)
C16 C15 C14 119.7(3)
C17 C16 C15 119.4(3)
C17 C16 C22 119.5(3)
C15 C16 C22 121.0(3)
C16 C17 C18 119.7(3)
C16 C17 C54 121.5(3)
C18 C17 C54 118.8(3)
C19 C18 C17 120.4(3)
C19 C18 C23 119.8(3)
C17 C18 C23 119.8(3)
C18 C19 C20 119.2(3)
C18 C19 C37 119.4(3)
C20 C19 C37 121.4(3)
C19 C20 C15 120.7(3)
C19 C20 C21 119.4(3)
C15 C20 C21 119.9(3)
C20 C21 H21A 109.5
C20 C21 H21B 109.5
H21A C21 H21B 109.5
C20 C21 H21C 109.5
H21A C21 H21C 109.5
H21B C21 H21C 109.5
C16 C22 H22A 109.5
C16 C22 H22B 109.5
H22A C22 H22B 109.5
C16 C22 H22C 109.5
H22A C22 H22C 109.5
H22B C22 H22C 109.5
C16 C22 H22D 109.5
H22A C22 H22D 141.1
H22B C22 H22D 56.3
H22C C22 H22D 56.3
C16 C22 H22E 109.5
H22A C22 H22E 56.3
H22B C22 H22E 141.1
H22C C22 H22E 56.3
H22D C22 H22E 109.5
C16 C22 H22F 109.5
H22A C22 H22F 56.3
H22B C22 H22F 56.3
H22C C22 H22F 141.1
H22D C22 H22F 109.5
H22E C22 H22F 109.5
C18 C23 H23A 109.5
C18 C23 H23B 109.5
H23A C23 H23B 109.5
C18 C23 H23C 109.5
H23A C23 H23C 109.5
H23B C23 H23C 109.5
C18 C23 H23D 109.5
H23A C23 H23D 141.1
H23B C23 H23D 56.3
H23C C23 H23D 56.3
C18 C23 H23E 109.5
H23A C23 H23E 56.3
H23B C23 H23E 141.1
H23C C23 H23E 56.3
H23D C23 H23E 109.5
C18 C23 H23F 109.5
H23A C23 H23F 56.3
H23B C23 H23F 56.3
H23C C23 H23F 141.1
H23D C23 H23F 109.5
H23E C23 H23F 109.5
C32 C31 C36 119.3(3)
C32 C31 C30' 117.7(5)
C36 C31 C30' 123.0(5)
C32 C31 C30 118.0(4)
C36 C31 C30 122.5(4)
C31 C32 C33 120.1(4)
C31 C32 H32 120.0
C33 C32 H32 120.0
C32 C33 C34 121.0(4)
C32 C33 H33 119.5
C34 C33 H33 119.5
C35 C34 C33 119.4(3)
C35 C34 H34 120.3
C33 C34 H34 120.3
C34 C35 O2 125.3(3)
C34 C35 C36 119.6(3)
O2 C35 C36 115.1(3)
C35 C36 C31 120.7(3)
C35 C36 H36 119.6
C31 C36 H36 119.6
O2 C37 C19 108.0(2)
O2 C37 H37A 110.1
C19 C37 H37A 110.1
O2 C37 H37B 110.1
C19 C37 H37B 110.1
H37A C37 H37B 108.4
N9 C38 C39 132.6(3)
N9 C38 C43 104.0(3)
C39 C38 C43 123.4(4)
C40 C39 C38 115.3(4)
C40 C39 H39 122.3
C38 C39 H39 122.3
C39 C40 C41 121.5(4)
C39 C40 H40 119.2
C41 C40 H40 119.2
C42 C41 C40 122.9(4)
C42 C41 H41 118.6
C40 C41 H41 118.6
C41 C42 C43 116.7(4)
C41 C42 H42 121.6
C43 C42 H42 121.6
N7 C43 C42 130.9(4)
N7 C43 C38 109.0(3)
C42 C43 C38 120.1(4)
N9 C44 C45 114.2(2)
N9 C44 H44A 108.7
C45 C44 H44A 108.7
N9 C44 H44B 108.7
C45 C44 H44B 108.7
H44A C44 H44B 107.6
C50 C45 C46 119.3(3)
C50 C45 C44 119.6(3)
C46 C45 C44 120.9(3)
C47 C46 C45 119.5(3)
C47 C46 H46 120.3
C45 C46 H46 120.3
C46 C47 C48 121.5(3)
C46 C47 H47 119.2
C48 C47 H47 119.2
C47 C48 C49 119.2(3)
C47 C48 H48 120.4
C49 C48 H48 120.4
O3 C49 C48 125.0(3)
O3 C49 C50 115.2(3)
C48 C49 C50 119.7(3)
C45 C50 C49 120.7(3)
C45 C50 H50 119.7
C49 C50 H50 119.7
O3 C54 C17 109.3(2)
O3 C54 H54A 109.8
C17 C54 H54A 109.8
O3 C54 H54B 109.8
C17 C54 H54B 109.8
H54A C54 H54B 108.3

loop_
_geom_bond_atom_site_label_1
_geom_bond_atom_site_label_2
_geom_bond_distance
N6 N5 1.3401
N6 C29 1.3481
N6 C30 1.3851
N4 N5 1.2782
N4 C24 1.3871
C24 C29 1.4007
C24 C25 1.4014
C25 C26 1.3775
C25 H25 0.9300
C26 C27 1.3855
C26 H26 0.9300
C27 C28 1.3936
C27 H27 0.9300
C28 C29 1.3972
C28 H28 0.9300
C30 C31 1.513(13)
C30 H30A 0.9700
C30 H30B 0.9700
C1 N1 1.347(5)
C1 C6 1.367(5)
C1 C2 1.407(7)
N6' N5' 1.3420
N6' C29' 1.3500
N6' C30' 1.6672
N4' N5' 1.2800
N4' C24' 1.3891
C24' C29' 1.4027
C24' C25' 1.4034
C25' C26' 1.3795
C25' H25' 0.9300
C26' C27' 1.3875
C26' H26' 0.9300
C27' C28' 1.3956
C27' H27' 0.9300
C28' C29' 1.3992
C28' H28' 0.9300
C30' C31 1.49(2)
C30' H30C 0.9700
C30' H30D 0.9700
O1 C10 1.380(3)
O1 C14 1.447(3)
O2 C35 1.369(3)
O2 C37 1.443(3)
O3 C49 1.375(3)
O3 C54 1.441(3)
N1 N2 1.306(5)
N2 N3 1.363(4)
N3 C6 1.360(4)
N3 C7 1.446(4)
N7 N8 1.301(4)
N7 C43 1.367(4)
N8 N9 1.358(3)
N9 C38 1.356(4)
N9 C44 1.447(4)
C2 C3 1.335(8)
C2 H2 0.9300
C3 C4 1.360(8)
C3 H3 0.9300
C4 C5 1.364(6)
C4 H4 0.9300
C5 C6 1.373(5)
C5 H5 0.9300
C7 C8 1.514(4)
C7 H7A 0.9700
C7 H7B 0.9700
C8 C9 1.379(4)
C8 C13 1.385(4)
C9 C10 1.383(4)
C9 H9 0.9300
C10 C11 1.377(4)
C11 C12 1.369(4)
C11 H11 0.9300
C12 C13 1.376(4)
C12 H12 0.9300
C13 H13 0.9300
C14 C15 1.492(4)
C14 H14A 0.9700
C14 H14B 0.9700
C15 C20 1.392(4)
C15 C16 1.399(4)
C16 C17 1.396(4)
C16 C22 1.508(4)
C17 C18 1.410(4)
C17 C54 1.505(4)
C18 C19 1.391(4)
C18 C23 1.521(4)
C19 C20 1.392(4)
C19 C37 1.497(4)
C20 C21 1.526(4)
C21 H21A 0.9600
C21 H21B 0.9600
C21 H21C 0.9600
C22 H22A 0.9600
C22 H22B 0.9600
C22 H22C 0.9600
C22 H22D 0.9600
C22 H22E 0.9600
C22 H22F 0.9600
C23 H23A 0.9600
C23 H23B 0.9600
C23 H23C 0.9600
C23 H23D 0.9600
C23 H23E 0.9600
C23 H23F 0.9600
C31 C32 1.362(5)
C31 C36 1.390(4)
C32 C33 1.363(5)
C32 H32 0.9300
C33 C34 1.386(4)
C33 H33 0.9300
C34 C35 1.368(4)
C34 H34 0.9300
C35 C36 1.373(4)
C36 H36 0.9300
C37 H37A 0.9700
C37 H37B 0.9700
C38 C39 1.389(4)
C38 C43 1.392(4)
C39 C40 1.379(5)
C39 H39 0.9300
C40 C41 1.382(6)
C40 H40 0.9300
C41 C42 1.374(6)
C41 H41 0.9300
C42 C43 1.381(5)
C42 H42 0.9300
C44 C45 1.502(4)
C44 H44A 0.9700
C44 H44B 0.9700
C45 C50 1.377(4)
C45 C46 1.384(4)
C46 C47 1.369(4)
C46 H46 0.9300
C47 C48 1.372(4)
C47 H47 0.9300
C48 C49 1.377(4)
C48 H48 0.9300
C49 C50 1.381(4)
C50 H50 0.9300
C54 H54A 0.9700
C54 H54B 0.9700

loop_
_geom_hbond_atom_site_label_D
_geom_hbond_atom_site_label_H
_geom_hbond_atom_site_label_A
_geom_hbond_site_symmetry_A
_geom_hbond_distance_DH
_geom_hbond_distance_HA
_geom_hbond_distance_DA
_geom_hbond_angle_DHA
C2 H2 N8 1_646 0.93 2.480 3.376(7) 163.0
C27 H27 N1 1_564 0.93 2.540 3.453(7) 166.0

loop_
_geom_torsion_atom_site_label_1
_geom_torsion_atom_site_label_2
_geom_torsion_atom_site_label_3
_geom_torsion_atom_site_label_4
_geom_torsion
C24 N4 N5 N6 0.8
C29 N6 N5 N4 -0.7
C30 N6 N5 N4 175.6
N5 N4 C24 C29 -0.5
N5 N4 C24 C25 178.1
N4 C24 C25 C26 -179.8
C29 C24 C25 C26 -1.4
C24 C25 C26 C27 3.9
C25 C26 C27 C28 -3.9
C26 C27 C28 C29 1.0
N5 N6 C29 C28 -176.8
C30 N6 C29 C28 7.9
N5 N6 C29 C24 0.4
C30 N6 C29 C24 -174.8
C27 C28 C29 N6 178.3
C27 C28 C29 C24 1.4
N4 C24 C29 N6 0.1
C25 C24 C29 N6 -178.8
N4 C24 C29 C28 177.7
C25 C24 C29 C28 -1.2
N5 N6 C30 C31 -75.3(4)
C29 N6 C30 C31 99.7(4)
C24' N4' N5' N6' 0.8
C29' N6' N5' N4' -0.7
C30' N6' N5' N4' -177.7
N5' N4' C24' C29' -0.5
N5' N4' C24' C25' 178.1
N4' C24' C25' C26' -179.8
C29' C24' C25' C26' -1.4
C24' C25' C26' C27' 4.0
C25' C26' C27' C28' -3.9
C26' C27' C28' C29' 1.0
N5' N6' C29' C28' -176.8
C30' N6' C29' C28' 0.8
N5' N6' C29' C24' 0.4
C30' N6' C29' C24' 178.0
C27' C28' C29' N6' 178.3
C27' C28' C29' C24' 1.4
N4' C24' C29' N6' 0.1
C25' C24' C29' N6' -178.8
N4' C24' C29' C28' 177.7
C25' C24' C29' C28' -1.2
N5' N6' C30' C31 -80.7(7)
C29' N6' C30' C31 102.5(7)
C6 C1 N1 N2 -0.3(5)
C2 C1 N1 N2 179.0(4)
C1 N1 N2 N3 -0.8(5)
N1 N2 N3 C6 1.6(4)
N1 N2 N3 C7 177.2(3)
C43 N7 N8 N9 0.1(4)
N7 N8 N9 C38 0.1(3)
N7 N8 N9 C44 -175.7(3)
N1 C1 C2 C3 178.0(5)
C6 C1 C2 C3 -2.8(7)
C1 C2 C3 C4 1.8(9)
C2 C3 C4 C5 0.1(10)
C3 C4 C5 C6 -1.2(7)
N2 N3 C6 C1 -1.7(4)
C7 N3 C6 C1 -176.8(3)
N2 N3 C6 C5 178.2(4)
C7 N3 C6 C5 3.1(6)
N1 C1 C6 N3 1.2(4)
C2 C1 C6 N3 -178.0(4)
N1 C1 C6 C5 -178.7(3)
C2 C1 C6 C5 2.0(6)
C4 C5 C6 N3 -179.8(4)
C4 C5 C6 C1 0.1(5)
C6 N3 C7 C8 80.2(5)
N2 N3 C7 C8 -94.4(4)
N3 C7 C8 C9 -154.6(3)
N3 C7 C8 C13 27.8(5)
C13 C8 C9 C10 -0.7(5)
C7 C8 C9 C10 -178.4(3)
C14 O1 C10 C11 -0.8(4)
C14 O1 C10 C9 177.7(3)
C8 C9 C10 C11 -0.2(5)
C8 C9 C10 O1 -178.7(3)
O1 C10 C11 C12 179.6(3)
C9 C10 C11 C12 1.2(5)
C10 C11 C12 C13 -1.3(5)
C11 C12 C13 C8 0.4(6)
C9 C8 C13 C12 0.6(5)
C7 C8 C13 C12 178.3(3)
C10 O1 C14 C15 173.4(3)
O1 C14 C15 C20 -98.4(3)
O1 C14 C15 C16 83.8(3)
C20 C15 C16 C17 -1.6(4)
C14 C15 C16 C17 176.2(2)
C20 C15 C16 C22 -179.7(3)
C14 C15 C16 C22 -1.9(4)
C15 C16 C17 C18 -5.3(4)
C22 C16 C17 C18 172.8(3)
C15 C16 C17 C54 173.4(2)
C22 C16 C17 C54 -8.5(4)
C16 C17 C18 C19 6.8(4)
C54 C17 C18 C19 -171.9(2)
C16 C17 C18 C23 -172.5(3)
C54 C17 C18 C23 8.9(4)
C17 C18 C19 C20 -1.3(4)
C23 C18 C19 C20 177.9(3)
C17 C18 C19 C37 179.0(2)
C23 C18 C19 C37 -1.7(4)
C18 C19 C20 C15 -5.7(4)
C37 C19 C20 C15 174.0(3)
C18 C19 C20 C21 174.4(3)
C37 C19 C20 C21 -5.9(4)
C16 C15 C20 C19 7.2(4)
C14 C15 C20 C19 -170.6(3)
C16 C15 C20 C21 -172.9(3)
C14 C15 C20 C21 9.3(4)
N6' C30' C31 C32 145.2(3)
N6' C30' C31 C36 -34.2(7)
N6' C30' C31 C30 -120(8)
N6 C30 C31 C32 145.2(3)
N6 C30 C31 C36 -39.5(5)
N6 C30 C31 C30' 58(7)
C36 C31 C32 C33 0.7(6)
C30' C31 C32 C33 -178.8(6)
C30 C31 C32 C33 176.1(4)
C31 C32 C33 C34 -0.2(6)
C32 C33 C34 C35 0.3(5)
C33 C34 C35 O2 177.7(3)
C33 C34 C35 C36 -0.9(5)
C37 O2 C35 C34 4.1(4)
C37 O2 C35 C36 -177.1(3)
C34 C35 C36 C31 1.4(5)
O2 C35 C36 C31 -177.4(3)
C32 C31 C36 C35 -1.3(5)
C30' C31 C36 C35 178.1(6)
C30 C31 C36 C35 -176.5(4)
C35 O2 C37 C19 174.0(3)
C18 C19 C37 O2 -73.4(3)
C20 C19 C37 O2 107.0(3)
N8 N9 C38 C39 -179.1(3)
C44 N9 C38 C39 -3.9(5)
N8 N9 C38 C43 -0.3(3)
C44 N9 C38 C43 175.0(3)
N9 C38 C39 C40 178.5(3)
C43 C38 C39 C40 -0.2(5)
C38 C39 C40 C41 -0.7(5)
C39 C40 C41 C42 0.7(6)
C40 C41 C42 C43 0.3(6)
N8 N7 C43 C42 177.7(4)
N8 N7 C43 C38 -0.3(4)
C41 C42 C43 N7 -178.9(4)
C41 C42 C43 C38 -1.1(5)
N9 C38 C43 N7 0.4(3)
C39 C38 C43 N7 179.3(3)
N9 C38 C43 C42 -177.9(3)
C39 C38 C43 C42 1.1(5)
C38 N9 C44 C45 82.8(4)
N8 N9 C44 C45 -102.3(3)
N9 C44 C45 C50 -131.3(3)
N9 C44 C45 C46 53.2(4)
C50 C45 C46 C47 -0.5(5)
C44 C45 C46 C47 174.9(3)
C45 C46 C47 C48 -0.8(5)
C46 C47 C48 C49 0.5(5)
C54 O3 C49 C48 -20.2(4)
C54 O3 C49 C50 162.8(3)
C47 C48 C49 O3 -175.7(3)
C47 C48 C49 C50 1.1(5)
C46 C45 C50 C49 2.1(4)
C44 C45 C50 C49 -173.4(3)
O3 C49 C50 C45 174.7(2)
C48 C49 C50 C45 -2.4(4)
C49 O3 C54 C17 161.4(3)
C16 C17 C54 O3 94.9(3)
C18 C17 C54 O3 -86.4(3)
